data_7128025
loop_
_publ_author_name
'Schneider, Selina'
'Ivlev, Sergei'
'von H\"anisch, Carsten'

_publ_section_title
;
 Stibine as a reagent in molecular chemistry - targeted synthesis of
 primary and secondary stibanyl-gallanes and their lighter homologues.
;
_journal_issue 31
_journal_name_full 'Chemical communications (Cambridge, England)'
_journal_page_first 3781
_journal_page_last 3784
_journal_paper_doi 10.1039/d0cc08419k
_journal_volume 57
_journal_year 2021
_chemical_formula_moiety 'C29 H44 As Ga N2'
_chemical_formula_sum 'C29 H44 As Ga N2'
_chemical_formula_weight 565.30
_chemical_properties_physical Air-sensitive,Moisture-sensitive,Heat-sensitive
_space_group_crystal_system monoclinic
_space_group_IT_number 14
_space_group_name_Hall '-P 2ybc'
_space_group_name_H-M_alt 'P 1 21/c 1'
_atom_sites_solution_hydrogens mixed
_atom_sites_solution_primary direct
_atom_sites_solution_secondary difmap
_audit_creation_method SHELXL-2018/3
_audit_update_record
;
2020-12-30 deposited with the CCDC.	2021-03-10 downloaded from the CCDC.
;
_cell_angle_alpha 90
_cell_angle_beta 91.133(2)
_cell_angle_gamma 90
_cell_formula_units_Z 8
_cell_length_a 18.1546(10)
_cell_length_b 9.6556(5)
_cell_length_c 33.4172(19)
_cell_measurement_reflns_used 9682
_cell_measurement_temperature 100
_cell_measurement_theta_max 30.5658
_cell_measurement_theta_min 2.4363
_cell_volume 5856.7(6)
_computing_cell_refinement 'APEX3 v2019.1-0 (Bruker AXS)'
_computing_data_collection 'APEX3 v2019.1-0 (Bruker AXS)'
_computing_data_reduction 'SAINT V8.40A (Bruker AXS Inc., 2019)'
_computing_molecular_graphics 'Diamond v4.6.4 (Brandenburg, 2020)'
_computing_publication_material 'APEX3 v2019.1-0 (Bruker AXS)'
_computing_structure_refinement 'SHELXL-2018/3 (Sheldrick, 2018)'
_computing_structure_solution 'SHELXT 2014/5 (Sheldrick, 2014)'
_diffrn_ambient_temperature 100
_diffrn_detector 'PHOTON 100'
_diffrn_measured_fraction_theta_full 0.999
_diffrn_measured_fraction_theta_max 0.999
_diffrn_measurement_device_type 'Bruker D8 QUEST'
_diffrn_measurement_method '\w and \f scans'
_diffrn_radiation_collimation '0.8 mm diameter'
_diffrn_radiation_type MoK\a
_diffrn_radiation_wavelength 0.71073
_diffrn_reflns_av_R_equivalents 0.0396
_diffrn_reflns_av_unetI/netI 0.0231
_diffrn_reflns_Laue_measured_fraction_full 0.999
_diffrn_reflns_Laue_measured_fraction_max 0.999
_diffrn_reflns_limit_h_max 26
_diffrn_reflns_limit_h_min -25
_diffrn_reflns_limit_k_max 13
_diffrn_reflns_limit_k_min -13
_diffrn_reflns_limit_l_max 47
_diffrn_reflns_limit_l_min -47
_diffrn_reflns_number 156482
_diffrn_reflns_point_group_measured_fraction_full 0.999
_diffrn_reflns_point_group_measured_fraction_max 0.999
_diffrn_reflns_theta_full 25.242
_diffrn_reflns_theta_max 30.592
_diffrn_reflns_theta_min 2.196
_diffrn_source 'microfocus X-ray tube'
_diffrn_source_current 1.00
_diffrn_source_power 0.050
_diffrn_source_voltage 50.0
_exptl_absorpt_coefficient_mu 2.079
_exptl_absorpt_correction_T_max 1.0000
_exptl_absorpt_correction_T_min 0.4724
_exptl_absorpt_correction_type multi-scan
_exptl_absorpt_process_details
; Krause, L., Herbst-Irmer, R., Sheldrick G.M. & Stalke D.,
 J. Appl. Cryst. 48 (2015) 3-10.
;
_exptl_crystal_colour colorless
_exptl_crystal_density_diffrn 1.282
_exptl_crystal_density_method 'not measured'
_exptl_crystal_description plate
_exptl_crystal_F_000 2368
_exptl_crystal_size_max 0.454
_exptl_crystal_size_mid 0.219
_exptl_crystal_size_min 0.064
_refine_diff_density_max 0.467
_refine_diff_density_min -0.344
_refine_diff_density_rms 0.064
_refine_ls_extinction_coef 0.00054(4)
_refine_ls_extinction_expression Fc^*^=kFc[1+0.001xFc^2^\l^3^/sin(2\q)]^-1/4^
_refine_ls_extinction_method 'SHELXL-2018/3 (Sheldrick 2018)'
_refine_ls_goodness_of_fit_ref 1.043
_refine_ls_hydrogen_treatment mixed
_refine_ls_matrix_type full
_refine_ls_number_parameters 664
_refine_ls_number_reflns 17991
_refine_ls_number_restraints 12
_refine_ls_restrained_S_all 1.044
_refine_ls_R_factor_all 0.0420
_refine_ls_R_factor_gt 0.0300
_refine_ls_shift/su_max 0.005
_refine_ls_shift/su_mean 0.000
_refine_ls_structure_factor_coef Fsqd
_refine_ls_weighting_details 'w=1/[\s^2^(Fo^2^)+(0.0250P)^2^+3.5265P] where P=(Fo^2^+2Fc^2^)/3'
_refine_ls_weighting_scheme calc
_refine_ls_wR_factor_gt 0.0617
_refine_ls_wR_factor_ref 0.0653
_reflns_Friedel_coverage 0.000
_reflns_number_gt 14958
_reflns_number_total 17991
_reflns_threshold_expression 'I > 2\s(I)'
_cod_data_source_file d0cc08419k2.cif
_cod_data_source_block SSP168
_cod_depositor_comments 'Adding full bibliography for 7128021--7128025.cif.'
_cod_original_sg_symbol_H-M 'P 21/c'
_cod_database_code 7128025
_shelx_shelxl_version_number 2018/3
_shelx_space_group_comment
;
The symmetry employed for this shelxl refinement is uniquely defined
by the following loop, which should always be used as a source of
symmetry information in preference to the above space-group names.
They are only intended as comments.
;
_shelx_estimated_absorpt_t_min 0.452
_shelx_estimated_absorpt_t_max 0.878

loop_
_space_group_symop_operation_xyz
'x, y, z'
'-x, y+1/2, -z+1/2'
'-x, -y, -z'
'x, -y-1/2, z-1/2'

loop_
_atom_site_label
_atom_site_type_symbol
_atom_site_fract_x
_atom_site_fract_y
_atom_site_fract_z
_atom_site_U_iso_or_equiv
_atom_site_adp_type
_atom_site_occupancy
_atom_site_site_symmetry_order
_atom_site_calc_flag
_atom_site_refinement_flags_posn
_atom_site_refinement_flags_adp
_atom_site_refinement_flags_occupancy
_atom_site_disorder_assembly
_atom_site_disorder_group
Ga1 Ga 0.22474(2) 0.61069(2) 0.63998(2) 0.00972(3) Uani 1 1 d . . . . .
As1A As 0.24528(8) 0.40612(6) 0.60007(2) 0.02099(14) Uani 0.916(7) 1 d D U P A 1
H1AB H 0.2720(19) 0.328(3) 0.6334(8) 0.113(13) Uiso 0.916(7) 1 d D . P A 1
H1AA H 0.3165(12) 0.456(3) 0.5906(8) 0.068(9) Uiso 0.916(7) 1 d D . P A 1
As1B As 0.2658(8) 0.4162(8) 0.6016(2) 0.0260(8) Uani 0.084(7) 1 d . U P A 2
Ga2 Ga 0.72775(2) 0.62037(2) 0.64212(2) 0.01101(4) Uani 1 1 d . . . . .
As2A As 0.71999(11) 0.40526(7) 0.60501(2) 0.01938(18) Uani 0.872(7) 1 d D . P B 1
H2AB H 0.7584(13) 0.336(3) 0.6361(7) 0.048(7) Uiso 0.872(7) 1 d D . P B 1
H2AA H 0.7862(13) 0.440(3) 0.5850(9) 0.078(10) Uiso 0.872(7) 1 d D . P B 1
As2B As 0.7461(7) 0.4183(4) 0.60312(9) 0.0186(10) Uani 0.128(7) 1 d . . P B 2
C1 C 0.26141(9) 0.42188(17) 0.74272(5) 0.0259(3) Uani 1 1 d . . . . .
H1A H 0.279106 0.411242 0.715372 0.039 Uiso 1 1 calc R U . . .
H1B H 0.255887 0.330362 0.754974 0.039 Uiso 1 1 calc R U . . .
H1C H 0.296960 0.476634 0.758486 0.039 Uiso 1 1 calc R U . . .
C2 C 0.18668(8) 0.49610(15) 0.74164(4) 0.0169(3) Uani 1 1 d . . . . .
H2 H 0.193636 0.588600 0.728800 0.020 Uiso 1 1 calc R U . . .
C20 C 0.34420(9) 0.87688(16) 0.53537(5) 0.0217(3) Uani 1 1 d . . . . .
H20 H 0.391365 0.919476 0.535270 0.026 Uiso 1 1 calc R U . . .
C21 C 0.31246(10) 0.83272(18) 0.49980(5) 0.0267(3) Uani 1 1 d . . . . .
H21 H 0.337660 0.845269 0.475420 0.032 Uiso 1 1 calc R U . . .
C22 C 0.24425(10) 0.77044(18) 0.49960(4) 0.0270(3) Uani 1 1 d . . . . .
H22 H 0.222917 0.740572 0.474888 0.032 Uiso 1 1 calc R U . . .
C23 C 0.20573(8) 0.75013(16) 0.53480(4) 0.0200(3) Uani 1 1 d . . . . .
C24 C 0.34638(8) 0.90504(16) 0.61016(5) 0.0212(3) Uani 1 1 d . . . . .
H24 H 0.310517 0.894993 0.632304 0.025 Uiso 1 1 calc R U . . .
C25 C 0.37103(11) 1.05604(19) 0.60908(6) 0.0370(4) Uani 1 1 d . . . . .
H25A H 0.409506 1.067088 0.589174 0.056 Uiso 1 1 calc R U . . .
H25B H 0.390524 1.082980 0.635510 0.056 Uiso 1 1 calc R U . . .
H25C H 0.328893 1.115039 0.601880 0.056 Uiso 1 1 calc R U . . .
C26 C 0.41236(10) 0.8110(2) 0.61973(6) 0.0355(4) Uani 1 1 d . . . . .
H26A H 0.396283 0.714075 0.619591 0.053 Uiso 1 1 calc R U . . .
H26B H 0.432904 0.834455 0.646213 0.053 Uiso 1 1 calc R U . . .
H26C H 0.450111 0.824188 0.599523 0.053 Uiso 1 1 calc R U . . .
C27 C 0.13105(10) 0.6795(2) 0.53357(5) 0.0290(4) Uani 1 1 d . . . . .
H27 H 0.122690 0.639112 0.560662 0.035 Uiso 1 1 calc R U . . .
C28 C 0.06932(11) 0.7822(3) 0.52491(7) 0.0498(6) Uani 1 1 d . . . . .
H28A H 0.076558 0.824846 0.498669 0.075 Uiso 1 1 calc R U . . .
H28B H 0.069723 0.854171 0.545583 0.075 Uiso 1 1 calc R U . . .
H28C H 0.021888 0.733732 0.524888 0.075 Uiso 1 1 calc R U . . .
C29 C 0.12694(11) 0.5612(2) 0.50329(6) 0.0380(4) Uani 1 1 d . . . . .
H29A H 0.129482 0.598981 0.476127 0.057 Uiso 1 1 calc R U . . .
H29B H 0.080423 0.511135 0.506245 0.057 Uiso 1 1 calc R U . . .
H29C H 0.168286 0.497705 0.508053 0.057 Uiso 1 1 calc R U . . .
C30 C 0.81461(8) 0.42695(16) 0.73583(5) 0.0230(3) Uani 1 1 d . . . . .
H30A H 0.820590 0.410602 0.707133 0.034 Uiso 1 1 calc R U . . .
H30B H 0.813996 0.338061 0.749972 0.034 Uiso 1 1 calc R U . . .
H30C H 0.855719 0.483298 0.746087 0.034 Uiso 1 1 calc R U . . .
C31 C 0.74196(8) 0.50339(15) 0.74254(4) 0.0163(3) Uani 1 1 d . . . . .
H31 H 0.744551 0.594967 0.728667 0.020 Uiso 1 1 calc R U . . .
C32 C 0.73091(10) 0.53049(18) 0.78740(4) 0.0259(3) Uani 1 1 d . . . . .
H32A H 0.684485 0.580280 0.791042 0.039 Uiso 1 1 calc R U . . .
H32B H 0.771891 0.586446 0.798002 0.039 Uiso 1 1 calc R U . . .
H32C H 0.729330 0.442019 0.801729 0.039 Uiso 1 1 calc R U . . .
C33 C 0.62811(7) 0.48241(13) 0.69627(4) 0.0119(2) Uani 1 1 d . . . . .
C34 C 0.67691(7) 0.42393(14) 0.72484(4) 0.0138(2) Uani 1 1 d . . . . .
C35 C 0.66388(8) 0.28884(15) 0.73789(4) 0.0173(3) Uani 1 1 d . . . . .
H35 H 0.695784 0.248796 0.757568 0.021 Uiso 1 1 calc R U . . .
C36 C 0.60511(8) 0.21213(15) 0.72258(4) 0.0178(3) Uani 1 1 d . . . . .
H36 H 0.597782 0.119372 0.731108 0.021 Uiso 1 1 calc R U . . .
C37 C 0.55730(8) 0.27172(15) 0.69483(4) 0.0162(3) Uani 1 1 d . . . . .
H37 H 0.516954 0.218973 0.684612 0.019 Uiso 1 1 calc R U . . .
C38 C 0.56678(7) 0.40713(14) 0.68147(4) 0.0136(2) Uani 1 1 d . . . . .
C39 C 0.50916(8) 0.46785(15) 0.65281(4) 0.0174(3) Uani 1 1 d . . . . .
H39 H 0.522625 0.566447 0.647443 0.021 Uiso 1 1 calc R U . . .
C40 C 0.50527(9) 0.39096(18) 0.61277(5) 0.0260(3) Uani 1 1 d . . . . .
H40A H 0.469123 0.436226 0.594959 0.039 Uiso 1 1 calc R U . . .
H40B H 0.490420 0.294735 0.617284 0.039 Uiso 1 1 calc R U . . .
H40C H 0.553782 0.392706 0.600426 0.039 Uiso 1 1 calc R U . . .
C41 C 0.43354(8) 0.46599(18) 0.67256(5) 0.0262(3) Uani 1 1 d . . . . .
H41A H 0.397322 0.512498 0.655070 0.039 Uiso 1 1 calc R U . . .
H41B H 0.436780 0.514358 0.698317 0.039 Uiso 1 1 calc R U . . .
H41C H 0.418235 0.369910 0.676904 0.039 Uiso 1 1 calc R U . . .
C42 C 0.60880(7) 0.73023(14) 0.68763(4) 0.0121(2) Uani 1 1 d . . . . .
C43 C 0.55749(8) 0.73153(16) 0.72256(4) 0.0196(3) Uani 1 1 d . . . . .
H43A H 0.546341 0.827500 0.729817 0.029 Uiso 0.60(2) 1 calc R U P C 1
H43B H 0.581049 0.684575 0.745440 0.029 Uiso 0.60(2) 1 calc R U P C 1
H43C H 0.511718 0.683370 0.715112 0.029 Uiso 0.60(2) 1 calc R U P C 1
H43D H 0.552796 0.637471 0.733224 0.029 Uiso 0.40(2) 1 calc R U P C 2
H43E H 0.508940 0.765145 0.713646 0.029 Uiso 0.40(2) 1 calc R U P C 2
H43F H 0.577372 0.792828 0.743499 0.029 Uiso 0.40(2) 1 calc R U P C 2
C44 C 0.61496(7) 0.85326(14) 0.66569(4) 0.0134(2) Uani 1 1 d . . . . .
H44 H 0.593613 0.933075 0.677373 0.016 Uiso 1 1 calc R U . . .
C45 C 0.64869(7) 0.87388(14) 0.62859(4) 0.0130(2) Uani 1 1 d . . . . .
C46 C 0.63301(9) 1.00988(15) 0.60790(4) 0.0208(3) Uani 1 1 d . . . . .
H46A H 0.600374 0.994048 0.584642 0.031 Uiso 0.41(2) 1 calc R U P D 1
H46B H 0.679350 1.050778 0.599075 0.031 Uiso 0.41(2) 1 calc R U P D 1
H46C H 0.609127 1.073175 0.626546 0.031 Uiso 0.41(2) 1 calc R U P D 1
H46D H 0.653301 1.007910 0.580948 0.031 Uiso 0.59(2) 1 calc R U P D 2
H46E H 0.655900 1.085425 0.623282 0.031 Uiso 0.59(2) 1 calc R U P D 2
H46F H 0.579650 1.024667 0.606034 0.031 Uiso 0.59(2) 1 calc R U P D 2
C47 C 0.72255(8) 0.80117(14) 0.57248(4) 0.0132(2) Uani 1 1 d . . . . .
C48 C 0.68450(8) 0.74947(15) 0.53859(4) 0.0176(3) Uani 1 1 d . . . . .
C49 C 0.71784(9) 0.76165(16) 0.50144(4) 0.0222(3) Uani 1 1 d . . . . .
H49 H 0.692590 0.729048 0.478122 0.027 Uiso 1 1 calc R U . . .
C50 C 0.78675(10) 0.82012(16) 0.49799(4) 0.0243(3) Uani 1 1 d . . . . .
H50 H 0.808760 0.826311 0.472492 0.029 Uiso 1 1 calc R U . . .
C51 C 0.82380(9) 0.86965(16) 0.53151(5) 0.0217(3) Uani 1 1 d . . . . .
H51 H 0.871259 0.909629 0.528813 0.026 Uiso 1 1 calc R U . . .
C52 C 0.79259(8) 0.86191(14) 0.56933(4) 0.0155(3) Uani 1 1 d . . . . .
C53 C 0.60889(9) 0.68323(18) 0.54061(4) 0.0239(3) Uani 1 1 d . . . . .
H53 H 0.597897 0.666363 0.569410 0.029 Uiso 1 1 calc R U . . .
C54 C 0.60513(10) 0.54395(19) 0.51869(5) 0.0303(4) Uani 1 1 d . . . . .
H54A H 0.608788 0.559466 0.489814 0.045 Uiso 1 1 calc R U . . .
H54B H 0.558233 0.498344 0.524307 0.045 Uiso 1 1 calc R U . . .
H54C H 0.645975 0.484957 0.527922 0.045 Uiso 1 1 calc R U . . .
C55 C 0.54949(10) 0.7800(2) 0.52336(7) 0.0441(5) Uani 1 1 d . . . . .
H55A H 0.559369 0.798639 0.495139 0.066 Uiso 1 1 calc R U . . .
H55B H 0.550010 0.867333 0.538323 0.066 Uiso 1 1 calc R U . . .
H55C H 0.501079 0.736114 0.525570 0.066 Uiso 1 1 calc R U . . .
C56 C 0.83456(8) 0.92227(15) 0.60511(4) 0.0175(3) Uani 1 1 d . . . . .
H56 H 0.805153 0.903936 0.629540 0.021 Uiso 1 1 calc R U . . .
C57 C 0.84302(10) 1.07868(17) 0.60093(5) 0.0291(4) Uani 1 1 d . . . . .
H57A H 0.873341 1.099352 0.577740 0.044 Uiso 1 1 calc R U . . .
H57B H 0.866836 1.116131 0.625182 0.044 Uiso 1 1 calc R U . . .
H57C H 0.794330 1.121092 0.597194 0.044 Uiso 1 1 calc R U . . .
C58 C 0.90999(10) 0.8557(2) 0.61136(6) 0.0323(4) Uani 1 1 d . . . . .
H58A H 0.940517 0.874759 0.588132 0.048 Uiso 1 1 calc R U . . .
H58B H 0.904188 0.755418 0.614481 0.048 Uiso 1 1 calc R U . . .
H58C H 0.933783 0.894173 0.635478 0.048 Uiso 1 1 calc R U . . .
N1 N 0.12821(6) 0.59740(11) 0.66483(3) 0.0109(2) Uani 1 1 d . . . . .
N2 N 0.20020(6) 0.77385(12) 0.60765(3) 0.0118(2) Uani 1 1 d . . . . .
N3 N 0.64535(6) 0.61490(11) 0.67906(3) 0.0115(2) Uani 1 1 d . . . . .
N4 N 0.69196(6) 0.78099(12) 0.61169(3) 0.0118(2) Uani 1 1 d . . . . .
C3 C 0.15948(11) 0.52028(19) 0.78427(5) 0.0305(4) Uani 1 1 d . . . . .
H3A H 0.112206 0.569245 0.783074 0.046 Uiso 1 1 calc R U . . .
H3B H 0.195681 0.576106 0.799257 0.046 Uiso 1 1 calc R U . . .
H3C H 0.153189 0.430935 0.797685 0.046 Uiso 1 1 calc R U . . .
C4 C 0.10314(7) 0.46589(14) 0.67959(4) 0.0118(2) Uani 1 1 d . . . . .
C5 C 0.13135(7) 0.41510(14) 0.71628(4) 0.0130(2) Uani 1 1 d . . . . .
C6 C 0.10874(8) 0.28453(14) 0.72900(4) 0.0156(3) Uani 1 1 d . . . . .
H6 H 0.127422 0.248875 0.753678 0.019 Uiso 1 1 calc R U . . .
C7 C 0.05965(8) 0.20591(15) 0.70641(4) 0.0173(3) Uani 1 1 d . . . . .
H7 H 0.044747 0.117302 0.715586 0.021 Uiso 1 1 calc R U . . .
C8 C 0.03233(8) 0.25701(15) 0.67033(4) 0.0171(3) Uani 1 1 d . . . . .
H8 H -0.001569 0.202829 0.655000 0.020 Uiso 1 1 calc R U . . .
C9 C 0.05366(7) 0.38667(14) 0.65604(4) 0.0145(2) Uani 1 1 d . . . . .
C10 C 0.02095(8) 0.43906(16) 0.61669(4) 0.0202(3) Uani 1 1 d . . . . .
H10 H 0.044661 0.529640 0.610271 0.024 Uiso 1 1 calc R U . . .
C11 C 0.03498(9) 0.33847(19) 0.58221(5) 0.0282(4) Uani 1 1 d . . . . .
H11A H 0.014568 0.377093 0.557245 0.042 Uiso 1 1 calc R U . . .
H11B H 0.011226 0.249553 0.587739 0.042 Uiso 1 1 calc R U . . .
H11C H 0.088134 0.324432 0.579604 0.042 Uiso 1 1 calc R U . . .
C12 C -0.06197(9) 0.46265(19) 0.62010(6) 0.0301(4) Uani 1 1 d . . . . .
H12A H -0.081364 0.502976 0.595130 0.045 Uiso 1 1 calc R U . . .
H12B H -0.071218 0.526085 0.642340 0.045 Uiso 1 1 calc R U . . .
H12C H -0.086479 0.374014 0.625028 0.045 Uiso 1 1 calc R U . . .
C13 C 0.09203(7) 0.71418(14) 0.67253(4) 0.0123(2) Uani 1 1 d . . . . .
C14 C 0.02890(8) 0.71127(16) 0.70106(4) 0.0188(3) Uani 1 1 d . . . . .
H14A H -0.015058 0.674300 0.687327 0.028 Uiso 0.51(4) 1 calc R U P E 1
H14B H 0.018894 0.805455 0.710434 0.028 Uiso 0.51(4) 1 calc R U P E 1
H14C H 0.041765 0.652161 0.723992 0.028 Uiso 0.51(4) 1 calc R U P E 1
H14D H 0.048158 0.714144 0.728652 0.028 Uiso 0.49(4) 1 calc R U P E 2
H14E H 0.000394 0.626085 0.696947 0.028 Uiso 0.49(4) 1 calc R U P E 2
H14F H -0.002951 0.791687 0.696154 0.028 Uiso 0.49(4) 1 calc R U P E 2
C15 C 0.10961(7) 0.84216(14) 0.65538(4) 0.0134(2) Uani 1 1 d . . . . .
H15 H 0.087754 0.921163 0.667234 0.016 Uiso 1 1 calc R U . . .
C16 C 0.15553(7) 0.86838(14) 0.62283(4) 0.0135(2) Uani 1 1 d . . . . .
C17 C 0.15254(9) 1.01159(15) 0.60496(5) 0.0217(3) Uani 1 1 d . . . . .
H17A H 0.124292 1.009096 0.579672 0.033 Uiso 0.45(3) 1 calc R U P F 1
H17B H 0.202700 1.043911 0.599968 0.033 Uiso 0.45(3) 1 calc R U P F 1
H17C H 0.128685 1.074900 0.623608 0.033 Uiso 0.45(3) 1 calc R U P F 1
H17D H 0.162858 1.006328 0.576322 0.033 Uiso 0.55(3) 1 calc R U P F 2
H17E H 0.189429 1.070540 0.618331 0.033 Uiso 0.55(3) 1 calc R U P F 2
H17F H 0.103390 1.051039 0.608595 0.033 Uiso 0.55(3) 1 calc R U P F 2
C18 C 0.23827(8) 0.79822(14) 0.57078(4) 0.0140(3) Uani 1 1 d . . . . .
C19 C 0.30799(8) 0.85990(14) 0.57162(4) 0.0164(3) Uani 1 1 d . . . . .
H1GA H 0.2792(10) 0.6539(19) 0.6718(5) 0.025(5) Uiso 1 1 d . . . . .
H2GA H 0.7968(10) 0.6612(19) 0.6642(5) 0.025(5) Uiso 1 1 d . . . . .

loop_
_atom_site_aniso_label
_atom_site_aniso_U_11
_atom_site_aniso_U_22
_atom_site_aniso_U_33
_atom_site_aniso_U_23
_atom_site_aniso_U_13
_atom_site_aniso_U_12
Ga1 0.01057(7) 0.01019(7) 0.00842(6) 0.00019(5) 0.00066(5) 0.00074(5)
As1A 0.0244(3) 0.01705(12) 0.02166(12) -0.00842(9) 0.00270(15) 0.00278(16)
As1B 0.0269(19) 0.0225(13) 0.0286(12) -0.0165(10) 0.0004(16) 0.0042(15)
Ga2 0.01190(7) 0.01079(7) 0.01039(7) 0.00151(5) 0.00203(5) 0.00139(5)
As2A 0.0229(5) 0.01419(12) 0.02117(11) -0.00497(8) 0.00306(15) 0.00306(17)
As2B 0.017(3) 0.0183(8) 0.0208(7) -0.0044(5) 0.0048(9) 0.0003(11)
C1 0.0209(7) 0.0208(8) 0.0354(9) 0.0053(6) -0.0107(6) -0.0038(6)
C2 0.0227(7) 0.0158(6) 0.0122(6) 0.0018(5) -0.0032(5) -0.0038(5)
C20 0.0213(7) 0.0211(7) 0.0232(7) 0.0062(6) 0.0092(6) 0.0027(6)
C21 0.0346(9) 0.0296(9) 0.0164(7) 0.0055(6) 0.0125(6) 0.0034(7)
C22 0.0389(9) 0.0319(9) 0.0103(7) 0.0012(6) 0.0040(6) -0.0013(7)
C23 0.0249(7) 0.0242(7) 0.0109(6) 0.0022(5) 0.0018(5) -0.0006(6)
C24 0.0194(7) 0.0243(7) 0.0199(7) 0.0016(6) 0.0027(5) -0.0055(6)
C25 0.0447(11) 0.0266(9) 0.0399(11) -0.0061(8) 0.0049(9) -0.0123(8)
C26 0.0265(9) 0.0416(11) 0.0379(10) 0.0125(8) -0.0082(7) -0.0015(8)
C27 0.0324(9) 0.0430(10) 0.0114(7) 0.0000(6) -0.0009(6) -0.0135(8)
C28 0.0250(9) 0.0645(15) 0.0599(14) -0.0278(12) 0.0046(9) -0.0015(10)
C29 0.0401(10) 0.0398(11) 0.0338(10) -0.0052(8) -0.0115(8) -0.0069(8)
C30 0.0193(7) 0.0216(7) 0.0277(8) 0.0011(6) -0.0059(6) -0.0011(6)
C31 0.0206(7) 0.0154(6) 0.0127(6) 0.0024(5) -0.0037(5) -0.0012(5)
C32 0.0353(9) 0.0291(8) 0.0132(7) 0.0004(6) -0.0029(6) -0.0035(7)
C33 0.0139(6) 0.0116(6) 0.0104(6) 0.0013(4) 0.0032(5) 0.0009(5)
C34 0.0159(6) 0.0148(6) 0.0107(6) 0.0005(5) 0.0014(5) 0.0006(5)
C35 0.0197(7) 0.0165(7) 0.0156(6) 0.0056(5) 0.0003(5) 0.0016(5)
C36 0.0197(7) 0.0132(6) 0.0206(7) 0.0046(5) 0.0047(5) 0.0009(5)
C37 0.0144(6) 0.0151(6) 0.0194(7) 0.0015(5) 0.0031(5) -0.0025(5)
C38 0.0132(6) 0.0151(6) 0.0126(6) 0.0015(5) 0.0024(5) 0.0010(5)
C39 0.0140(6) 0.0183(7) 0.0198(7) 0.0046(5) -0.0029(5) -0.0011(5)
C40 0.0223(7) 0.0358(9) 0.0199(7) 0.0020(7) -0.0037(6) -0.0043(7)
C41 0.0162(7) 0.0303(9) 0.0321(9) 0.0033(7) -0.0011(6) 0.0030(6)
C42 0.0141(6) 0.0133(6) 0.0090(6) -0.0009(4) 0.0006(5) 0.0004(5)
C43 0.0262(7) 0.0180(7) 0.0148(6) 0.0009(5) 0.0082(6) 0.0028(6)
C44 0.0167(6) 0.0116(6) 0.0120(6) -0.0012(5) 0.0029(5) 0.0021(5)
C45 0.0154(6) 0.0123(6) 0.0113(6) -0.0002(5) 0.0001(5) 0.0000(5)
C46 0.0306(8) 0.0141(7) 0.0179(7) 0.0059(5) 0.0065(6) 0.0066(6)
C47 0.0186(6) 0.0112(6) 0.0100(6) 0.0010(5) 0.0040(5) 0.0026(5)
C48 0.0223(7) 0.0181(7) 0.0125(6) -0.0004(5) 0.0012(5) -0.0005(5)
C49 0.0335(8) 0.0233(7) 0.0097(6) -0.0018(5) 0.0024(6) -0.0005(6)
C50 0.0378(9) 0.0217(7) 0.0138(7) 0.0001(6) 0.0115(6) -0.0022(7)
C51 0.0266(8) 0.0179(7) 0.0209(7) 0.0004(6) 0.0109(6) -0.0043(6)
C52 0.0204(7) 0.0118(6) 0.0144(6) 0.0006(5) 0.0039(5) 0.0002(5)
C53 0.0241(8) 0.0346(9) 0.0130(7) -0.0041(6) -0.0008(6) -0.0065(7)
C54 0.0319(9) 0.0317(9) 0.0269(8) -0.0023(7) -0.0075(7) -0.0086(7)
C55 0.0266(9) 0.0491(13) 0.0563(13) -0.0150(10) -0.0043(9) 0.0062(9)
C56 0.0175(7) 0.0172(7) 0.0179(7) 0.0001(5) 0.0024(5) -0.0034(5)
C57 0.0376(9) 0.0183(8) 0.0311(9) -0.0039(6) -0.0049(7) -0.0042(7)
C58 0.0261(8) 0.0333(9) 0.0374(10) 0.0017(8) -0.0036(7) 0.0074(7)
N1 0.0112(5) 0.0117(5) 0.0098(5) 0.0008(4) 0.0001(4) -0.0005(4)
N2 0.0146(5) 0.0119(5) 0.0088(5) 0.0005(4) 0.0012(4) 0.0005(4)
N3 0.0134(5) 0.0117(5) 0.0094(5) 0.0019(4) 0.0009(4) 0.0001(4)
N4 0.0143(5) 0.0121(5) 0.0089(5) 0.0006(4) 0.0019(4) 0.0003(4)
C3 0.0480(11) 0.0305(9) 0.0128(7) -0.0016(6) -0.0014(7) -0.0087(8)
C4 0.0108(6) 0.0119(6) 0.0130(6) 0.0010(5) 0.0025(5) -0.0002(5)
C5 0.0130(6) 0.0144(6) 0.0118(6) 0.0007(5) 0.0023(5) 0.0002(5)
C6 0.0184(6) 0.0154(6) 0.0132(6) 0.0028(5) 0.0028(5) 0.0004(5)
C7 0.0183(7) 0.0136(6) 0.0203(7) 0.0017(5) 0.0063(5) -0.0021(5)
C8 0.0139(6) 0.0170(7) 0.0204(7) -0.0009(5) 0.0012(5) -0.0042(5)
C9 0.0125(6) 0.0158(6) 0.0152(6) 0.0003(5) 0.0006(5) -0.0013(5)
C10 0.0201(7) 0.0201(7) 0.0200(7) 0.0036(5) -0.0081(6) -0.0060(6)
C11 0.0277(8) 0.0390(10) 0.0178(7) -0.0009(7) -0.0058(6) -0.0001(7)
C12 0.0253(8) 0.0271(9) 0.0375(10) -0.0004(7) -0.0107(7) 0.0062(7)
C13 0.0127(6) 0.0148(6) 0.0092(6) -0.0009(5) -0.0002(5) 0.0007(5)
C14 0.0186(7) 0.0188(7) 0.0194(7) 0.0008(5) 0.0078(5) 0.0029(5)
C15 0.0165(6) 0.0114(6) 0.0125(6) -0.0013(5) 0.0015(5) 0.0031(5)
C16 0.0167(6) 0.0120(6) 0.0119(6) 0.0010(5) -0.0006(5) 0.0018(5)
C17 0.0309(8) 0.0137(7) 0.0208(7) 0.0056(5) 0.0080(6) 0.0056(6)
C18 0.0182(6) 0.0128(6) 0.0111(6) 0.0026(5) 0.0045(5) 0.0033(5)
C19 0.0186(7) 0.0133(6) 0.0173(6) 0.0025(5) 0.0030(5) 0.0035(5)

loop_
_atom_type_symbol
_atom_type_description
_atom_type_scat_dispersion_real
_atom_type_scat_dispersion_imag
_atom_type_scat_source
C C 0.0033 0.0016 'International Tables Vol C Tables 4.2.6.8 and 6.1.1.4'
H H 0.0000 0.0000 'International Tables Vol C Tables 4.2.6.8 and 6.1.1.4'
N N 0.0061 0.0033 'International Tables Vol C Tables 4.2.6.8 and 6.1.1.4'
Ga Ga 0.2307 1.6083 'International Tables Vol C Tables 4.2.6.8 and 6.1.1.4'
As As 0.0499 2.0058 'International Tables Vol C Tables 4.2.6.8 and 6.1.1.4'

loop_
_geom_angle_atom_site_label_1
_geom_angle_atom_site_label_2
_geom_angle_atom_site_label_3
_geom_angle
_geom_angle_site_symmetry_1
_geom_angle_site_symmetry_3
_geom_angle_publ_flag
N2 Ga1 N1 95.22(5) . . ?
N2 Ga1 As1B 113.85(17) . . ?
N1 Ga1 As1B 117.7(3) . . ?
N2 Ga1 As1A 112.92(4) . . ?
N1 Ga1 As1A 109.25(5) . . ?
N2 Ga1 H1GA 107.9(7) . . ?
N1 Ga1 H1GA 107.5(7) . . ?
As1B Ga1 H1GA 112.9(8) . . ?
As1A Ga1 H1GA 120.9(7) . . ?
Ga1 As1A H1AB 93.1(15) . . ?
Ga1 As1A H1AA 90.0(12) . . ?
H1AB As1A H1AA 93.2(18) . . ?
N4 Ga2 N3 95.68(5) . . ?
N4 Ga2 As2B 114.48(7) . . ?
N3 Ga2 As2B 116.2(3) . . ?
N4 Ga2 As2A 113.45(3) . . ?
N3 Ga2 As2A 105.20(6) . . ?
N4 Ga2 H2GA 108.3(7) . . ?
N3 Ga2 H2GA 109.8(7) . . ?
As2B Ga2 H2GA 111.3(8) . . ?
As2A Ga2 H2GA 121.3(7) . . ?
Ga2 As2A H2AB 90.5(10) . . ?
Ga2 As2A H2AA 89.9(13) . . ?
H2AB As2A H2AA 92.7(16) . . ?
C2 C1 H1A 109.5 . . ?
C2 C1 H1B 109.5 . . ?
H1A C1 H1B 109.5 . . ?
C2 C1 H1C 109.5 . . ?
H1A C1 H1C 109.5 . . ?
H1B C1 H1C 109.5 . . ?
C5 C2 C1 110.33(12) . . ?
C5 C2 C3 112.03(12) . . ?
C1 C2 C3 110.49(13) . . ?
C5 C2 H2 107.9 . . ?
C1 C2 H2 107.9 . . ?
C3 C2 H2 107.9 . . ?
C21 C20 C19 120.99(15) . . ?
C21 C20 H20 119.5 . . ?
C19 C20 H20 119.5 . . ?
C22 C21 C20 120.00(14) . . ?
C22 C21 H21 120.0 . . ?
C20 C21 H21 120.0 . . ?
C21 C22 C23 121.57(15) . . ?
C21 C22 H22 119.2 . . ?
C23 C22 H22 119.2 . . ?
C22 C23 C18 117.72(14) . . ?
C22 C23 C27 120.21(14) . . ?
C18 C23 C27 122.07(13) . . ?
C19 C24 C25 112.64(14) . . ?
C19 C24 C26 110.57(14) . . ?
C25 C24 C26 110.06(14) . . ?
C19 C24 H24 107.8 . . ?
C25 C24 H24 107.8 . . ?
C26 C24 H24 107.8 . . ?
C24 C25 H25A 109.5 . . ?
C24 C25 H25B 109.5 . . ?
H25A C25 H25B 109.5 . . ?
C24 C25 H25C 109.5 . . ?
H25A C25 H25C 109.5 . . ?
H25B C25 H25C 109.5 . . ?
C24 C26 H26A 109.5 . . ?
C24 C26 H26B 109.5 . . ?
H26A C26 H26B 109.5 . . ?
C24 C26 H26C 109.5 . . ?
H26A C26 H26C 109.5 . . ?
H26B C26 H26C 109.5 . . ?
C23 C27 C28 111.52(16) . . ?
C23 C27 C29 112.71(15) . . ?
C28 C27 C29 109.60(15) . . ?
C23 C27 H27 107.6 . . ?
C28 C27 H27 107.6 . . ?
C29 C27 H27 107.6 . . ?
C27 C28 H28A 109.5 . . ?
C27 C28 H28B 109.5 . . ?
H28A C28 H28B 109.5 . . ?
C27 C28 H28C 109.5 . . ?
H28A C28 H28C 109.5 . . ?
H28B C28 H28C 109.5 . . ?
C27 C29 H29A 109.5 . . ?
C27 C29 H29B 109.5 . . ?
H29A C29 H29B 109.5 . . ?
C27 C29 H29C 109.5 . . ?
H29A C29 H29C 109.5 . . ?
H29B C29 H29C 109.5 . . ?
C31 C30 H30A 109.5 . . ?
C31 C30 H30B 109.5 . . ?
H30A C30 H30B 109.5 . . ?
C31 C30 H30C 109.5 . . ?
H30A C30 H30C 109.5 . . ?
H30B C30 H30C 109.5 . . ?
C34 C31 C30 111.39(12) . . ?
C34 C31 C32 110.50(12) . . ?
C30 C31 C32 110.72(12) . . ?
C34 C31 H31 108.0 . . ?
C30 C31 H31 108.0 . . ?
C32 C31 H31 108.0 . . ?
C31 C32 H32A 109.5 . . ?
C31 C32 H32B 109.5 . . ?
H32A C32 H32B 109.5 . . ?
C31 C32 H32C 109.5 . . ?
H32A C32 H32C 109.5 . . ?
H32B C32 H32C 109.5 . . ?
C34 C33 C38 120.84(12) . . ?
C34 C33 N3 119.24(12) . . ?
C38 C33 N3 119.62(11) . . ?
C35 C34 C33 118.56(13) . . ?
C35 C34 C31 119.04(12) . . ?
C33 C34 C31 122.39(12) . . ?
C36 C35 C34 121.12(13) . . ?
C36 C35 H35 119.4 . . ?
C34 C35 H35 119.4 . . ?
C37 C36 C35 119.52(13) . . ?
C37 C36 H36 120.2 . . ?
C35 C36 H36 120.2 . . ?
C36 C37 C38 121.69(13) . . ?
C36 C37 H37 119.2 . . ?
C38 C37 H37 119.2 . . ?
C37 C38 C33 118.22(12) . . ?
C37 C38 C39 118.39(12) . . ?
C33 C38 C39 123.36(12) . . ?
C38 C39 C40 112.49(12) . . ?
C38 C39 C41 109.53(12) . . ?
C40 C39 C41 110.12(12) . . ?
C38 C39 H39 108.2 . . ?
C40 C39 H39 108.2 . . ?
C41 C39 H39 108.2 . . ?
C39 C40 H40A 109.5 . . ?
C39 C40 H40B 109.5 . . ?
H40A C40 H40B 109.5 . . ?
C39 C40 H40C 109.5 . . ?
H40A C40 H40C 109.5 . . ?
H40B C40 H40C 109.5 . . ?
C39 C41 H41A 109.5 . . ?
C39 C41 H41B 109.5 . . ?
H41A C41 H41B 109.5 . . ?
C39 C41 H41C 109.5 . . ?
H41A C41 H41C 109.5 . . ?
H41B C41 H41C 109.5 . . ?
N3 C42 C44 123.48(12) . . ?
N3 C42 C43 119.47(12) . . ?
C44 C42 C43 117.05(12) . . ?
C42 C43 H43A 109.5 . . ?
C42 C43 H43B 109.5 . . ?
H43A C43 H43B 109.5 . . ?
C42 C43 H43C 109.5 . . ?
H43A C43 H43C 109.5 . . ?
H43B C43 H43C 109.5 . . ?
C42 C43 H43D 109.5 . . ?
C42 C43 H43E 109.5 . . ?
H43D C43 H43E 109.5 . . ?
C42 C43 H43F 109.5 . . ?
H43D C43 H43F 109.5 . . ?
H43E C43 H43F 109.5 . . ?
C42 C44 C45 128.40(12) . . ?
C42 C44 H44 115.8 . . ?
C45 C44 H44 115.8 . . ?
N4 C45 C44 123.45(12) . . ?
N4 C45 C46 120.11(12) . . ?
C44 C45 C46 116.44(12) . . ?
C45 C46 H46A 109.5 . . ?
C45 C46 H46B 109.5 . . ?
H46A C46 H46B 109.5 . . ?
C45 C46 H46C 109.5 . . ?
H46A C46 H46C 109.5 . . ?
H46B C46 H46C 109.5 . . ?
C45 C46 H46D 109.5 . . ?
C45 C46 H46E 109.5 . . ?
H46D C46 H46E 109.5 . . ?
C45 C46 H46F 109.5 . . ?
H46D C46 H46F 109.5 . . ?
H46E C46 H46F 109.5 . . ?
C52 C47 C48 121.21(12) . . ?
C52 C47 N4 119.21(12) . . ?
C48 C47 N4 119.37(12) . . ?
C49 C48 C47 118.11(13) . . ?
C49 C48 C53 118.91(13) . . ?
C47 C48 C53 122.97(12) . . ?
C50 C49 C48 121.24(14) . . ?
C50 C49 H49 119.4 . . ?
C48 C49 H49 119.4 . . ?
C49 C50 C51 120.13(14) . . ?
C49 C50 H50 119.9 . . ?
C51 C50 H50 119.9 . . ?
C50 C51 C52 121.04(14) . . ?
C50 C51 H51 119.5 . . ?
C52 C51 H51 119.5 . . ?
C51 C52 C47 118.26(13) . . ?
C51 C52 C56 118.99(13) . . ?
C47 C52 C56 122.73(12) . . ?
C48 C53 C55 110.91(15) . . ?
C48 C53 C54 112.36(13) . . ?
C55 C53 C54 109.36(14) . . ?
C48 C53 H53 108.0 . . ?
C55 C53 H53 108.0 . . ?
C54 C53 H53 108.0 . . ?
C53 C54 H54A 109.5 . . ?
C53 C54 H54B 109.5 . . ?
H54A C54 H54B 109.5 . . ?
C53 C54 H54C 109.5 . . ?
H54A C54 H54C 109.5 . . ?
H54B C54 H54C 109.5 . . ?
C53 C55 H55A 109.5 . . ?
C53 C55 H55B 109.5 . . ?
H55A C55 H55B 109.5 . . ?
C53 C55 H55C 109.5 . . ?
H55A C55 H55C 109.5 . . ?
H55B C55 H55C 109.5 . . ?
C52 C56 C58 112.40(13) . . ?
C52 C56 C57 110.93(12) . . ?
C58 C56 C57 109.79(14) . . ?
C52 C56 H56 107.8 . . ?
C58 C56 H56 107.8 . . ?
C57 C56 H56 107.8 . . ?
C56 C57 H57A 109.5 . . ?
C56 C57 H57B 109.5 . . ?
H57A C57 H57B 109.5 . . ?
C56 C57 H57C 109.5 . . ?
H57A C57 H57C 109.5 . . ?
H57B C57 H57C 109.5 . . ?
C56 C58 H58A 109.5 . . ?
C56 C58 H58B 109.5 . . ?
H58A C58 H58B 109.5 . . ?
C56 C58 H58C 109.5 . . ?
H58A C58 H58C 109.5 . . ?
H58B C58 H58C 109.5 . . ?
C13 N1 C4 121.31(11) . . ?
C13 N1 Ga1 118.37(9) . . ?
C4 N1 Ga1 119.66(8) . . ?
C16 N2 C18 121.34(11) . . ?
C16 N2 Ga1 118.46(9) . . ?
C18 N2 Ga1 119.65(8) . . ?
C42 N3 C33 123.00(11) . . ?
C42 N3 Ga2 120.22(9) . . ?
C33 N3 Ga2 116.77(8) . . ?
C45 N4 C47 122.42(11) . . ?
C45 N4 Ga2 120.51(9) . . ?
C47 N4 Ga2 116.60(8) . . ?
C2 C3 H3A 109.5 . . ?
C2 C3 H3B 109.5 . . ?
H3A C3 H3B 109.5 . . ?
C2 C3 H3C 109.5 . . ?
H3A C3 H3C 109.5 . . ?
H3B C3 H3C 109.5 . . ?
C5 C4 C9 120.97(12) . . ?
C5 C4 N1 119.59(12) . . ?
C9 C4 N1 119.35(11) . . ?
C6 C5 C4 118.44(12) . . ?
C6 C5 C2 119.39(12) . . ?
C4 C5 C2 122.15(12) . . ?
C7 C6 C5 121.32(13) . . ?
C7 C6 H6 119.3 . . ?
C5 C6 H6 119.3 . . ?
C6 C7 C8 119.68(13) . . ?
C6 C7 H7 120.2 . . ?
C8 C7 H7 120.2 . . ?
C7 C8 C9 121.31(13) . . ?
C7 C8 H8 119.3 . . ?
C9 C8 H8 119.3 . . ?
C8 C9 C4 118.27(12) . . ?
C8 C9 C10 119.21(12) . . ?
C4 C9 C10 122.48(12) . . ?
C9 C10 C12 110.72(13) . . ?
C9 C10 C11 111.84(13) . . ?
C12 C10 C11 109.22(13) . . ?
C9 C10 H10 108.3 . . ?
C12 C10 H10 108.3 . . ?
C11 C10 H10 108.3 . . ?
C10 C11 H11A 109.5 . . ?
C10 C11 H11B 109.5 . . ?
H11A C11 H11B 109.5 . . ?
C10 C11 H11C 109.5 . . ?
H11A C11 H11C 109.5 . . ?
H11B C11 H11C 109.5 . . ?
C10 C12 H12A 109.5 . . ?
C10 C12 H12B 109.5 . . ?
H12A C12 H12B 109.5 . . ?
C10 C12 H12C 109.5 . . ?
H12A C12 H12C 109.5 . . ?
H12B C12 H12C 109.5 . . ?
N1 C13 C15 123.35(12) . . ?
N1 C13 C14 119.40(12) . . ?
C15 C13 C14 117.24(12) . . ?
C13 C14 H14A 109.5 . . ?
C13 C14 H14B 109.5 . . ?
H14A C14 H14B 109.5 . . ?
C13 C14 H14C 109.5 . . ?
H14A C14 H14C 109.5 . . ?
H14B C14 H14C 109.5 . . ?
C13 C14 H14D 109.5 . . ?
C13 C14 H14E 109.5 . . ?
H14D C14 H14E 109.5 . . ?
C13 C14 H14F 109.5 . . ?
H14D C14 H14F 109.5 . . ?
H14E C14 H14F 109.5 . . ?
C13 C15 C16 128.19(12) . . ?
C13 C15 H15 115.9 . . ?
C16 C15 H15 115.9 . . ?
N2 C16 C15 123.18(12) . . ?
N2 C16 C17 119.79(12) . . ?
C15 C16 C17 117.03(12) . . ?
C16 C17 H17A 109.5 . . ?
C16 C17 H17B 109.5 . . ?
H17A C17 H17B 109.5 . . ?
C16 C17 H17C 109.5 . . ?
H17A C17 H17C 109.5 . . ?
H17B C17 H17C 109.5 . . ?
C16 C17 H17D 109.5 . . ?
C16 C17 H17E 109.5 . . ?
H17D C17 H17E 109.5 . . ?
C16 C17 H17F 109.5 . . ?
H17D C17 H17F 109.5 . . ?
H17E C17 H17F 109.5 . . ?
C19 C18 C23 121.46(13) . . ?
C19 C18 N2 120.03(12) . . ?
C23 C18 N2 118.37(12) . . ?
C18 C19 C20 118.22(13) . . ?
C18 C19 C24 122.70(12) . . ?
C20 C19 C24 119.07(13) . . ?

loop_
_geom_bond_atom_site_label_1
_geom_bond_atom_site_label_2
_geom_bond_distance
_geom_bond_site_symmetry_2
_geom_bond_publ_flag
Ga1 N2 1.9567(11) . ?
Ga1 N1 1.9582(11) . ?
Ga1 As1B 2.401(7) . ?
Ga1 As1A 2.4163(6) . ?
Ga1 H1GA 1.498(18) . ?
As1A H1AB 1.42(2) . ?
As1A H1AA 1.42(2) . ?
Ga2 N4 1.9585(11) . ?
Ga2 N3 1.9590(11) . ?
Ga2 As2B 2.373(3) . ?
Ga2 As2A 2.4218(6) . ?
Ga2 H2GA 1.495(18) . ?
As2A H2AB 1.412(19) . ?
As2A H2AA 1.42(2) . ?
C1 C2 1.534(2) . ?
C1 H1A 0.9800 . ?
C1 H1B 0.9800 . ?
C1 H1C 0.9800 . ?
C2 C5 1.5184(19) . ?
C2 C3 1.535(2) . ?
C2 H2 1.0000 . ?
C20 C21 1.378(2) . ?
C20 C19 1.399(2) . ?
C20 H20 0.9500 . ?
C21 C22 1.377(2) . ?
C21 H21 0.9500 . ?
C22 C23 1.394(2) . ?
C22 H22 0.9500 . ?
C23 C18 1.4079(19) . ?
C23 C27 1.518(2) . ?
C24 C19 1.516(2) . ?
C24 C25 1.526(2) . ?
C24 C26 1.532(2) . ?
C24 H24 1.0000 . ?
C25 H25A 0.9800 . ?
C25 H25B 0.9800 . ?
C25 H25C 0.9800 . ?
C26 H26A 0.9800 . ?
C26 H26B 0.9800 . ?
C26 H26C 0.9800 . ?
C27 C28 1.520(3) . ?
C27 C29 1.526(3) . ?
C27 H27 1.0000 . ?
C28 H28A 0.9800 . ?
C28 H28B 0.9800 . ?
C28 H28C 0.9800 . ?
C29 H29A 0.9800 . ?
C29 H29B 0.9800 . ?
C29 H29C 0.9800 . ?
C30 C31 1.532(2) . ?
C30 H30A 0.9800 . ?
C30 H30B 0.9800 . ?
C30 H30C 0.9800 . ?
C31 C34 1.5184(19) . ?
C31 C32 1.539(2) . ?
C31 H31 1.0000 . ?
C32 H32A 0.9800 . ?
C32 H32B 0.9800 . ?
C32 H32C 0.9800 . ?
C33 C34 1.4078(18) . ?
C33 C38 1.4110(19) . ?
C33 N3 1.4394(16) . ?
C34 C35 1.3969(19) . ?
C35 C36 1.388(2) . ?
C35 H35 0.9500 . ?
C36 C37 1.383(2) . ?
C36 H36 0.9500 . ?
C37 C38 1.3933(19) . ?
C37 H37 0.9500 . ?
C38 C39 1.5218(18) . ?
C39 C40 1.531(2) . ?
C39 C41 1.535(2) . ?
C39 H39 1.0000 . ?
C40 H40A 0.9800 . ?
C40 H40B 0.9800 . ?
C40 H40C 0.9800 . ?
C41 H41A 0.9800 . ?
C41 H41B 0.9800 . ?
C41 H41C 0.9800 . ?
C42 N3 1.3303(17) . ?
C42 C44 1.4016(18) . ?
C42 C43 1.5077(19) . ?
C43 H43A 0.9800 . ?
C43 H43B 0.9800 . ?
C43 H43C 0.9800 . ?
C43 H43D 0.9800 . ?
C43 H43E 0.9800 . ?
C43 H43F 0.9800 . ?
C44 C45 1.4078(18) . ?
C44 H44 0.9500 . ?
C45 N4 1.3259(17) . ?
C45 C46 1.5085(19) . ?
C46 H46A 0.9800 . ?
C46 H46B 0.9800 . ?
C46 H46C 0.9800 . ?
C46 H46D 0.9800 . ?
C46 H46E 0.9800 . ?
C46 H46F 0.9800 . ?
C47 C52 1.406(2) . ?
C47 C48 1.4065(19) . ?
C47 N4 1.4461(16) . ?
C48 C49 1.397(2) . ?
C48 C53 1.517(2) . ?
C49 C50 1.379(2) . ?
C49 H49 0.9500 . ?
C50 C51 1.381(2) . ?
C50 H50 0.9500 . ?
C51 C52 1.3974(19) . ?
C51 H51 0.9500 . ?
C52 C56 1.521(2) . ?
C53 C55 1.531(3) . ?
C53 C54 1.532(2) . ?
C53 H53 1.0000 . ?
C54 H54A 0.9800 . ?
C54 H54B 0.9800 . ?
C54 H54C 0.9800 . ?
C55 H55A 0.9800 . ?
C55 H55B 0.9800 . ?
C55 H55C 0.9800 . ?
C56 C58 1.523(2) . ?
C56 C57 1.525(2) . ?
C56 H56 1.0000 . ?
C57 H57A 0.9800 . ?
C57 H57B 0.9800 . ?
C57 H57C 0.9800 . ?
C58 H58A 0.9800 . ?
C58 H58B 0.9800 . ?
C58 H58C 0.9800 . ?
N1 C13 1.3326(17) . ?
N1 C4 1.4394(17) . ?
N2 C16 1.3283(17) . ?
N2 C18 1.4438(17) . ?
C3 H3A 0.9800 . ?
C3 H3B 0.9800 . ?
C3 H3C 0.9800 . ?
C4 C5 1.4074(18) . ?
C4 C9 1.4082(18) . ?
C5 C6 1.3949(19) . ?
C6 C7 1.383(2) . ?
C6 H6 0.9500 . ?
C7 C8 1.385(2) . ?
C7 H7 0.9500 . ?
C8 C9 1.3973(19) . ?
C8 H8 0.9500 . ?
C9 C10 1.5189(19) . ?
C10 C12 1.529(2) . ?
C10 C11 1.532(2) . ?
C10 H10 1.0000 . ?
C11 H11A 0.9800 . ?
C11 H11B 0.9800 . ?
C11 H11C 0.9800 . ?
C12 H12A 0.9800 . ?
C12 H12B 0.9800 . ?
C12 H12C 0.9800 . ?
C13 C15 1.4018(19) . ?
C13 C14 1.5054(19) . ?
C14 H14A 0.9800 . ?
C14 H14B 0.9800 . ?
C14 H14C 0.9800 . ?
C14 H14D 0.9800 . ?
C14 H14E 0.9800 . ?
C14 H14F 0.9800 . ?
C15 C16 1.4065(19) . ?
C15 H15 0.9500 . ?
C16 C17 1.5067(19) . ?
C17 H17A 0.9800 . ?
C17 H17B 0.9800 . ?
C17 H17C 0.9800 . ?
C17 H17D 0.9800 . ?
C17 H17E 0.9800 . ?
C17 H17F 0.9800 . ?
C18 C19 1.399(2) . ?

loop_
_geom_torsion_atom_site_label_1
_geom_torsion_atom_site_label_2
_geom_torsion_atom_site_label_3
_geom_torsion_atom_site_label_4
_geom_torsion
_geom_torsion_site_symmetry_1
_geom_torsion_site_symmetry_2
_geom_torsion_site_symmetry_3
_geom_torsion_site_symmetry_4
_geom_torsion_publ_flag
C19 C20 C21 C22 -0.2(2) . . . . ?
C20 C21 C22 C23 -0.1(3) . . . . ?
C21 C22 C23 C18 1.3(2) . . . . ?
C21 C22 C23 C27 -179.24(16) . . . . ?
C22 C23 C27 C28 -86.0(2) . . . . ?
C18 C23 C27 C28 93.50(18) . . . . ?
C22 C23 C27 C29 37.8(2) . . . . ?
C18 C23 C27 C29 -142.72(16) . . . . ?
C38 C33 C34 C35 0.8(2) . . . . ?
N3 C33 C34 C35 -172.84(12) . . . . ?
C38 C33 C34 C31 -177.81(12) . . . . ?
N3 C33 C34 C31 8.53(19) . . . . ?
C30 C31 C34 C35 58.16(17) . . . . ?
C32 C31 C34 C35 -65.36(17) . . . . ?
C30 C31 C34 C33 -123.22(14) . . . . ?
C32 C31 C34 C33 113.27(15) . . . . ?
C33 C34 C35 C36 1.3(2) . . . . ?
C31 C34 C35 C36 179.99(13) . . . . ?
C34 C35 C36 C37 -2.0(2) . . . . ?
C35 C36 C37 C38 0.5(2) . . . . ?
C36 C37 C38 C33 1.6(2) . . . . ?
C36 C37 C38 C39 -176.38(13) . . . . ?
C34 C33 C38 C37 -2.2(2) . . . . ?
N3 C33 C38 C37 171.40(12) . . . . ?
C34 C33 C38 C39 175.62(12) . . . . ?
N3 C33 C38 C39 -10.74(19) . . . . ?
C37 C38 C39 C40 -63.65(17) . . . . ?
C33 C38 C39 C40 118.50(15) . . . . ?
C37 C38 C39 C41 59.17(17) . . . . ?
C33 C38 C39 C41 -118.68(15) . . . . ?
N3 C42 C44 C45 11.2(2) . . . . ?
C43 C42 C44 C45 -168.63(14) . . . . ?
C42 C44 C45 N4 -12.3(2) . . . . ?
C42 C44 C45 C46 167.34(14) . . . . ?
C52 C47 C48 C49 -0.8(2) . . . . ?
N4 C47 C48 C49 -175.48(13) . . . . ?
C52 C47 C48 C53 -179.98(14) . . . . ?
N4 C47 C48 C53 5.3(2) . . . . ?
C47 C48 C49 C50 1.3(2) . . . . ?
C53 C48 C49 C50 -179.52(15) . . . . ?
C48 C49 C50 C51 -0.8(2) . . . . ?
C49 C50 C51 C52 -0.1(2) . . . . ?
C50 C51 C52 C47 0.5(2) . . . . ?
C50 C51 C52 C56 -178.00(14) . . . . ?
C48 C47 C52 C51 -0.1(2) . . . . ?
N4 C47 C52 C51 174.61(12) . . . . ?
C48 C47 C52 C56 178.39(13) . . . . ?
N4 C47 C52 C56 -6.9(2) . . . . ?
C49 C48 C53 C55 -72.62(19) . . . . ?
C47 C48 C53 C55 106.56(17) . . . . ?
C49 C48 C53 C54 50.1(2) . . . . ?
C47 C48 C53 C54 -130.70(15) . . . . ?
C51 C52 C56 C58 -58.90(18) . . . . ?
C47 C52 C56 C58 122.64(15) . . . . ?
C51 C52 C56 C57 64.45(18) . . . . ?
C47 C52 C56 C57 -114.01(16) . . . . ?
C44 C42 N3 C33 -167.12(12) . . . . ?
C43 C42 N3 C33 12.70(19) . . . . ?
C44 C42 N3 Ga2 13.78(18) . . . . ?
C43 C42 N3 Ga2 -166.40(10) . . . . ?
C34 C33 N3 C42 -108.62(15) . . . . ?
C38 C33 N3 C42 77.64(17) . . . . ?
C34 C33 N3 Ga2 70.50(14) . . . . ?
C38 C33 N3 Ga2 -103.23(12) . . . . ?
C44 C45 N4 C47 176.32(12) . . . . ?
C46 C45 N4 C47 -3.4(2) . . . . ?
C44 C45 N4 Ga2 -11.83(18) . . . . ?
C46 C45 N4 Ga2 168.49(10) . . . . ?
C52 C47 N4 C45 92.52(16) . . . . ?
C48 C47 N4 C45 -92.69(16) . . . . ?
C52 C47 N4 Ga2 -79.63(14) . . . . ?
C48 C47 N4 Ga2 95.16(13) . . . . ?
C13 N1 C4 C5 -93.25(15) . . . . ?
Ga1 N1 C4 C5 77.35(14) . . . . ?
C13 N1 C4 C9 90.10(16) . . . . ?
Ga1 N1 C4 C9 -99.29(13) . . . . ?
C9 C4 C5 C6 -0.5(2) . . . . ?
N1 C4 C5 C6 -177.06(12) . . . . ?
C9 C4 C5 C2 177.95(13) . . . . ?
N1 C4 C5 C2 1.37(19) . . . . ?
C1 C2 C5 C6 65.84(16) . . . . ?
C3 C2 C5 C6 -57.70(18) . . . . ?
C1 C2 C5 C4 -112.57(15) . . . . ?
C3 C2 C5 C4 123.89(15) . . . . ?
C4 C5 C6 C7 -0.1(2) . . . . ?
C2 C5 C6 C7 -178.60(13) . . . . ?
C5 C6 C7 C8 0.2(2) . . . . ?
C6 C7 C8 C9 0.3(2) . . . . ?
C7 C8 C9 C4 -0.9(2) . . . . ?
C7 C8 C9 C10 -178.83(13) . . . . ?
C5 C4 C9 C8 1.0(2) . . . . ?
N1 C4 C9 C8 177.58(12) . . . . ?
C5 C4 C9 C10 178.82(13) . . . . ?
N1 C4 C9 C10 -4.6(2) . . . . ?
C8 C9 C10 C12 65.04(18) . . . . ?
C4 C9 C10 C12 -112.78(15) . . . . ?
C8 C9 C10 C11 -57.01(18) . . . . ?
C4 C9 C10 C11 125.17(15) . . . . ?
C4 N1 C13 C15 -172.97(12) . . . . ?
Ga1 N1 C13 C15 16.31(17) . . . . ?
C4 N1 C13 C14 7.12(18) . . . . ?
Ga1 N1 C13 C14 -163.60(10) . . . . ?
N1 C13 C15 C16 13.3(2) . . . . ?
C14 C13 C15 C16 -166.82(13) . . . . ?
C18 N2 C16 C15 170.83(13) . . . . ?
Ga1 N2 C16 C15 -17.74(18) . . . . ?
C18 N2 C16 C17 -9.09(19) . . . . ?
Ga1 N2 C16 C17 162.34(11) . . . . ?
C13 C15 C16 N2 -12.5(2) . . . . ?
C13 C15 C16 C17 167.47(14) . . . . ?
C22 C23 C18 C19 -2.2(2) . . . . ?
C27 C23 C18 C19 178.31(14) . . . . ?
C22 C23 C18 N2 -177.97(13) . . . . ?
C27 C23 C18 N2 2.6(2) . . . . ?
C16 N2 C18 C19 89.88(16) . . . . ?
Ga1 N2 C18 C19 -81.45(14) . . . . ?
C16 N2 C18 C23 -94.31(16) . . . . ?
Ga1 N2 C18 C23 94.35(14) . . . . ?
C23 C18 C19 C20 1.9(2) . . . . ?
N2 C18 C19 C20 177.61(12) . . . . ?
C23 C18 C19 C24 -176.32(14) . . . . ?
N2 C18 C19 C24 -0.7(2) . . . . ?
C21 C20 C19 C18 -0.7(2) . . . . ?
C21 C20 C19 C24 177.64(14) . . . . ?
C25 C24 C19 C18 -126.71(16) . . . . ?
C26 C24 C19 C18 109.69(16) . . . . ?
C25 C24 C19 C20 55.04(19) . . . . ?
C26 C24 C19 C20 -68.56(18) . . . . ?
